data_1513016
loop_
_publ_author_name
'Soumik Mandal'
'Dipravath K. Seth'
'Parna Gupta'

_publ_section_title
;
 A closer look at the formation of bicyclometalated and cyclometalated
 ruthenium carbonyl complexes
;
_journal_name_full
;
Inorganica Chimica Acta
;
_journal_page_first 10
_journal_page_last 20
_journal_paper_doi 10.1016/j.ica.2012.11.011
_journal_volume 397
_journal_year 2013
_chemical_formula_moiety 'C52 H41 N O3 P2 Ru S, 2(C H2 Cl2)'
_chemical_formula_sum 'C54 H45 Cl4 N O3 P2 Ru S'
_chemical_formula_weight 1092.79
_space_group_IT_number 14
_symmetry_cell_setting monoclinic
_symmetry_space_group_name_Hall '-P 2ybc'
_symmetry_space_group_name_H-M 'P 1 21/c 1'
_atom_sites_solution_hydrogens geom
_atom_sites_solution_primary direct
_atom_sites_solution_secondary difmap
_cell_angle_alpha 90.00
_cell_angle_beta 91.268(2)
_cell_angle_gamma 90.00
_cell_formula_units_Z 4
_cell_length_a 13.0091(11)
_cell_length_b 13.9293(12)
_cell_length_c 26.838(2)
_cell_measurement_reflns_used 9890
_cell_measurement_temperature 100
_cell_measurement_theta_max 28.29
_cell_measurement_theta_min 2.28
_cell_volume 4862.1(7)
_computing_cell_refinement 'Bruker SAINT'
_computing_data_collection 'Bruker APEX2'
_computing_data_reduction 'Bruker SAINT'
_computing_molecular_graphics 'Bruker SHELXTL'
_computing_publication_material 'Bruker SHELXTL'
_computing_structure_refinement 'SHELXL-97 (Sheldrick, 2008)'
_computing_structure_solution 'SHELXS-97 (Sheldrick, 2008)'
_diffrn_ambient_temperature 100
_diffrn_measured_fraction_theta_full 0.999
_diffrn_measured_fraction_theta_max 0.999
_diffrn_measurement_device_type 'Bruker APEX-II CCD'
_diffrn_measurement_method '\f and \w scans'
_diffrn_radiation_monochromator graphite
_diffrn_radiation_source 'fine-focus sealed tube'
_diffrn_radiation_type MoK\a
_diffrn_radiation_wavelength 0.71073
_diffrn_reflns_av_R_equivalents 0.0305
_diffrn_reflns_av_sigmaI/netI 0.0203
_diffrn_reflns_limit_h_max 16
_diffrn_reflns_limit_h_min -16
_diffrn_reflns_limit_k_max 17
_diffrn_reflns_limit_k_min -16
_diffrn_reflns_limit_l_max 33
_diffrn_reflns_limit_l_min -34
_diffrn_reflns_number 67181
_diffrn_reflns_theta_full 27.00
_diffrn_reflns_theta_max 27.00
_diffrn_reflns_theta_min 2.11
_exptl_absorpt_coefficient_mu 0.697
_exptl_absorpt_correction_T_max 0.795
_exptl_absorpt_correction_T_min 0.746
_exptl_absorpt_correction_type multi-scan
_exptl_absorpt_process_details '(SADABS; Bruker, 2008)'
_exptl_crystal_colour green
_exptl_crystal_density_diffrn 1.496
_exptl_crystal_density_method 'not measured'
_exptl_crystal_description block
_exptl_crystal_F_000 2232
_exptl_crystal_size_max 0.55
_exptl_crystal_size_mid 0.35
_exptl_crystal_size_min 0.33
_refine_diff_density_max 1.805
_refine_diff_density_min -1.742
_refine_diff_density_rms 0.120
_refine_ls_extinction_method none
_refine_ls_goodness_of_fit_ref 1.083
_refine_ls_hydrogen_treatment constr
_refine_ls_matrix_type full
_refine_ls_number_parameters 596
_refine_ls_number_reflns 10617
_refine_ls_number_restraints 0
_refine_ls_restrained_S_all 1.083
_refine_ls_R_factor_all 0.0548
_refine_ls_R_factor_gt 0.0494
_refine_ls_shift/su_max 0.002
_refine_ls_shift/su_mean 0.000
_refine_ls_structure_factor_coef Fsqd
_refine_ls_weighting_details 'calc w=1/[\s^2^(Fo^2^)+(0.0614P)^2^+23.1204P] where P=(Fo^2^+2Fc^2^)/3'
_refine_ls_weighting_scheme calc
_refine_ls_wR_factor_gt 0.1367
_refine_ls_wR_factor_ref 0.1415
_reflns_number_gt 9603
_reflns_number_total 10617
_reflns_threshold_expression >2sigma(I)
_cod_data_source_file ICA-2013-397-10-20-5.cif
_cod_data_source_block 8
_cod_original_sg_symbol_H-M P2(1)/c
_cod_database_code 1513016

loop_
_symmetry_equiv_pos_as_xyz
'x, y, z'
'-x, y+1/2, -z+1/2'
'-x, -y, -z'
'x, -y-1/2, z-1/2'

loop_
_atom_site_label
_atom_site_type_symbol
_atom_site_fract_x
_atom_site_fract_y
_atom_site_fract_z
_atom_site_U_iso_or_equiv
_atom_site_adp_type
_atom_site_occupancy
_atom_site_symmetry_multiplicity
_atom_site_calc_flag
_atom_site_refinement_flags
Ru1 Ru 0.251274(19) 0.194738(18) 0.890389(9) 0.00922(9) Uani 1 1 d .
S1 S 0.39862(7) 0.30060(6) 0.90865(3) 0.01555(18) Uani 1 1 d .
P1 P 0.14726(6) 0.29296(6) 0.94102(3) 0.01053(17) Uani 1 1 d .
P2 P 0.36138(6) 0.10054(6) 0.84150(3) 0.01066(17) Uani 1 1 d .
N1 N 0.2294(2) 0.2937(2) 0.83143(10) 0.0114(5) Uani 1 1 d .
O1 O 0.2554(2) 0.04088(19) 0.96848(10) 0.0196(5) Uani 1 1 d .
O2 O -0.1158(2) -0.1146(2) 0.80866(10) 0.0274(6) Uani 1 1 d .
O3 O -0.0295(2) -0.1147(2) 0.88140(10) 0.0243(6) Uani 1 1 d .
Cl1 Cl 0.31716(13) 0.62893(13) 0.14999(6) 0.0613(4) Uani 1 1 d .
Cl2 Cl 0.19569(15) 0.80222(12) 0.14302(8) 0.0684(5) Uani 1 1 d .
Cl3 Cl 0.42363(11) 0.75289(10) 0.97065(7) 0.0552(4) Uani 1 1 d .
Cl4 Cl 0.37165(9) 0.56469(9) 1.01118(5) 0.0412(3) Uani 1 1 d .
C1 C 0.2041(3) 0.3342(3) 1.00055(12) 0.0147(7) Uani 1 1 d .
C2 C 0.1634(3) 0.4130(3) 1.02547(14) 0.0214(7) Uani 1 1 d .
H2 H 0.1098 0.4478 1.0108 0.026 Uiso 1 1 calc R
C3 C 0.2023(3) 0.4399(3) 1.07222(14) 0.0248(8) Uani 1 1 d .
H3 H 0.1754 0.4931 1.0883 0.030 Uiso 1 1 calc R
C4 C 0.2810(3) 0.3876(3) 1.09479(14) 0.0245(8) Uani 1 1 d .
H4 H 0.3071 0.4056 1.1259 0.029 Uiso 1 1 calc R
C5 C 0.3205(3) 0.3085(3) 1.07077(14) 0.0230(8) Uani 1 1 d .
H5 H 0.3726 0.2727 1.0861 0.028 Uiso 1 1 calc R
C6 C 0.2830(3) 0.2819(3) 1.02369(13) 0.0177(7) Uani 1 1 d .
H6 H 0.3107 0.2290 1.0077 0.021 Uiso 1 1 calc R
C7 C 0.0249(3) 0.2462(2) 0.96357(12) 0.0132(6) Uani 1 1 d .
C8 C 0.0094(3) 0.1476(3) 0.96743(13) 0.0162(7) Uani 1 1 d .
H8 H 0.0590 0.1056 0.9559 0.019 Uiso 1 1 calc R
C9 C -0.0795(3) 0.1110(3) 0.98838(14) 0.0197(7) Uani 1 1 d .
H9 H -0.0888 0.0450 0.9905 0.024 Uiso 1 1 calc R
C10 C -0.1540(3) 0.1723(3) 1.00599(15) 0.0219(8) Uani 1 1 d .
H10 H -0.2131 0.1479 1.0201 0.026 Uiso 1 1 calc R
C11 C -0.1395(3) 0.2714(3) 1.00236(14) 0.0216(8) Uani 1 1 d .
H11 H -0.1890 0.3132 1.0143 0.026 Uiso 1 1 calc R
C12 C -0.0515(3) 0.3079(3) 0.98106(14) 0.0181(7) Uani 1 1 d .
H12 H -0.0431 0.3739 0.9784 0.022 Uiso 1 1 calc R
C13 C 0.1078(3) 0.4027(2) 0.90900(12) 0.0148(7) Uani 1 1 d .
C14 C 0.0229(3) 0.4002(3) 0.87598(13) 0.0201(7) Uani 1 1 d .
H14 H -0.0176 0.3453 0.8735 0.024 Uiso 1 1 calc R
C15 C -0.0005(3) 0.4802(3) 0.84690(15) 0.0283(9) Uani 1 1 d .
H15 H -0.0567 0.4785 0.8249 0.034 Uiso 1 1 calc R
C16 C 0.0586(4) 0.5618(3) 0.85040(15) 0.0309(10) Uani 1 1 d .
H16 H 0.0420 0.6151 0.8309 0.037 Uiso 1 1 calc R
C17 C 0.1429(4) 0.5650(3) 0.88291(16) 0.0299(9) Uani 1 1 d .
H17 H 0.1823 0.6206 0.8853 0.036 Uiso 1 1 calc R
C18 C 0.1688(3) 0.4856(3) 0.91179(14) 0.0220(8) Uani 1 1 d .
H18 H 0.2264 0.4874 0.9329 0.026 Uiso 1 1 calc R
C19 C 0.4833(3) 0.0622(2) 0.87022(13) 0.0138(6) Uani 1 1 d .
C20 C 0.5054(3) 0.0755(3) 0.92094(14) 0.0179(7) Uani 1 1 d .
H20 H 0.4594 0.1087 0.9406 0.022 Uiso 1 1 calc R
C21 C 0.5957(3) 0.0392(3) 0.94217(15) 0.0246(8) Uani 1 1 d .
H21 H 0.6095 0.0475 0.9760 0.029 Uiso 1 1 calc R
C22 C 0.6654(3) -0.0095(3) 0.91289(16) 0.0270(9) Uani 1 1 d .
H22 H 0.7257 -0.0339 0.9272 0.032 Uiso 1 1 calc R
C23 C 0.6454(3) -0.0217(3) 0.86236(16) 0.0241(8) Uani 1 1 d .
H23 H 0.6929 -0.0529 0.8426 0.029 Uiso 1 1 calc R
C24 C 0.5541(3) 0.0127(3) 0.84127(14) 0.0188(7) Uani 1 1 d .
H24 H 0.5399 0.0027 0.8075 0.023 Uiso 1 1 calc R
C25 C 0.3075(3) -0.0179(2) 0.82442(13) 0.0151(7) Uani 1 1 d .
C26 C 0.3104(4) -0.0870(3) 0.86175(15) 0.0280(9) Uani 1 1 d .
H26 H 0.3442 -0.0738 0.8919 0.034 Uiso 1 1 calc R
C27 C 0.2630(4) -0.1760(3) 0.85462(18) 0.0384(11) Uani 1 1 d .
H27 H 0.2658 -0.2217 0.8799 0.046 Uiso 1 1 calc R
C28 C 0.2123(3) -0.1965(3) 0.81040(17) 0.0302(9) Uani 1 1 d .
H28 H 0.1804 -0.2557 0.8057 0.036 Uiso 1 1 calc R
C29 C 0.2091(3) -0.1290(3) 0.77322(16) 0.0286(9) Uani 1 1 d .
H29 H 0.1745 -0.1423 0.7433 0.034 Uiso 1 1 calc R
C30 C 0.2575(3) -0.0402(3) 0.77986(15) 0.0245(8) Uani 1 1 d .
H30 H 0.2561 0.0044 0.7541 0.029 Uiso 1 1 calc R
C31 C 0.4000(3) 0.1626(2) 0.78483(13) 0.0147(6) Uani 1 1 d .
C32 C 0.3300(3) 0.1793(3) 0.74533(13) 0.0178(7) Uani 1 1 d .
H32 H 0.2649 0.1518 0.7459 0.021 Uiso 1 1 calc R
C33 C 0.3568(3) 0.2363(3) 0.70554(13) 0.0221(8) Uani 1 1 d .
H33 H 0.3095 0.2471 0.6796 0.026 Uiso 1 1 calc R
C34 C 0.4534(3) 0.2775(3) 0.70390(15) 0.0253(8) Uani 1 1 d .
H34 H 0.4718 0.3139 0.6765 0.030 Uiso 1 1 calc R
C35 C 0.5226(3) 0.2644(3) 0.74331(15) 0.0251(8) Uani 1 1 d .
H35 H 0.5869 0.2934 0.7428 0.030 Uiso 1 1 calc R
C36 C 0.4958(3) 0.2076(3) 0.78369(14) 0.0191(7) Uani 1 1 d .
H36 H 0.5422 0.1996 0.8102 0.023 Uiso 1 1 calc R
C37 C 0.3753(3) 0.3851(2) 0.86136(13) 0.0156(7) Uani 1 1 d .
C38 C 0.4382(3) 0.4665(3) 0.85822(15) 0.0238(8) Uani 1 1 d .
H38 H 0.4919 0.4748 0.8813 0.029 Uiso 1 1 calc R
C39 C 0.4219(3) 0.5350(3) 0.82131(16) 0.0283(9) Uani 1 1 d .
H39 H 0.4638 0.5890 0.8202 0.034 Uiso 1 1 calc R
C40 C 0.3430(3) 0.5230(3) 0.78591(15) 0.0232(8) Uani 1 1 d .
H40 H 0.3327 0.5685 0.7609 0.028 Uiso 1 1 calc R
C41 C 0.2802(3) 0.4432(3) 0.78814(13) 0.0179(7) Uani 1 1 d .
H41 H 0.2279 0.4349 0.7643 0.021 Uiso 1 1 calc R
C42 C 0.2944(3) 0.3748(2) 0.82594(13) 0.0144(6) Uani 1 1 d .
C43 C 0.1510(3) 0.2763(3) 0.80181(12) 0.0148(6) Uani 1 1 d .
H43 H 0.1327 0.3177 0.7760 0.018 Uiso 1 1 calc R
C44 C 0.0941(3) 0.1896(2) 0.81102(12) 0.0136(6) Uani 1 1 d .
C45 C 0.1270(2) 0.1343(2) 0.85294(12) 0.0125(6) Uani 1 1 d .
C46 C 0.0760(3) 0.0474(2) 0.86055(12) 0.0138(6) Uani 1 1 d .
H46 H 0.0954 0.0091 0.8875 0.017 Uiso 1 1 calc R
C47 C -0.0035(3) 0.0169(3) 0.82861(13) 0.0158(7) Uani 1 1 d .
C48 C -0.0353(3) 0.0724(3) 0.78762(14) 0.0203(7) Uani 1 1 d .
H48 H -0.0884 0.0514 0.7666 0.024 Uiso 1 1 calc R
C49 C 0.0134(3) 0.1586(3) 0.77893(13) 0.0199(7) Uani 1 1 d .
H49 H -0.0070 0.1964 0.7519 0.024 Uiso 1 1 calc R
C50 C -0.0560(3) -0.0767(3) 0.83744(13) 0.0165(7) Uani 1 1 d .
C51 C -0.0749(4) -0.2058(3) 0.89310(16) 0.0301(9) Uani 1 1 d .
H51A H -0.1469 -0.1973 0.8988 0.045 Uiso 1 1 calc R
H51B H -0.0421 -0.2316 0.9226 0.045 Uiso 1 1 calc R
H51C H -0.0660 -0.2493 0.8658 0.045 Uiso 1 1 calc R
C52 C 0.2566(2) 0.1014(2) 0.93907(12) 0.0132(6) Uani 1 1 d .
C53 C 0.2913(5) 0.7345(6) 0.1141(2) 0.0571(16) Uani 1 1 d .
H53A H 0.3535 0.7724 0.1115 0.068 Uiso 1 1 calc R
H53B H 0.2683 0.7167 0.0807 0.068 Uiso 1 1 calc R
C54 C 0.4636(4) 0.6332(3) 0.97963(18) 0.0334(10) Uani 1 1 d .
H54B H 0.5279 0.6326 0.9987 0.040 Uiso 1 1 calc R
H54A H 0.4760 0.6041 0.9475 0.040 Uiso 1 1 calc R

loop_
_atom_site_aniso_label
_atom_site_aniso_U_11
_atom_site_aniso_U_22
_atom_site_aniso_U_33
_atom_site_aniso_U_23
_atom_site_aniso_U_13
_atom_site_aniso_U_12
Ru1 0.01083(14) 0.00900(14) 0.00774(13) 0.00143(9) -0.00128(9) -0.00055(9)
S1 0.0160(4) 0.0153(4) 0.0151(4) 0.0027(3) -0.0039(3) -0.0043(3)
P1 0.0124(4) 0.0091(4) 0.0101(4) 0.0011(3) -0.0002(3) -0.0001(3)
P2 0.0119(4) 0.0109(4) 0.0091(4) 0.0005(3) -0.0007(3) -0.0003(3)
N1 0.0141(13) 0.0102(13) 0.0101(13) 0.0001(10) 0.0009(10) 0.0020(10)
O1 0.0206(13) 0.0193(13) 0.0187(13) 0.0098(10) -0.0012(10) 0.0013(10)
O2 0.0345(16) 0.0243(14) 0.0228(14) 0.0002(11) -0.0103(12) -0.0143(12)
O3 0.0320(15) 0.0212(14) 0.0194(13) 0.0060(11) -0.0077(11) -0.0139(11)
Cl1 0.0654(10) 0.0597(9) 0.0586(9) -0.0178(7) -0.0033(7) 0.0062(7)
Cl2 0.0664(10) 0.0495(9) 0.0897(13) -0.0001(8) 0.0121(9) 0.0018(7)
Cl3 0.0415(7) 0.0422(7) 0.0823(11) 0.0155(7) 0.0075(7) 0.0081(6)
Cl4 0.0308(6) 0.0386(6) 0.0543(7) 0.0039(5) 0.0038(5) -0.0038(5)
C1 0.0181(16) 0.0166(16) 0.0096(15) 0.0003(12) 0.0013(12) -0.0037(13)
C2 0.0230(18) 0.0217(18) 0.0195(18) -0.0027(15) -0.0002(14) -0.0010(15)
C3 0.032(2) 0.0240(19) 0.0186(18) -0.0090(15) 0.0030(15) -0.0018(16)
C4 0.032(2) 0.029(2) 0.0125(17) -0.0041(15) -0.0007(15) -0.0085(17)
C5 0.0238(19) 0.028(2) 0.0165(18) 0.0019(15) -0.0040(14) -0.0021(15)
C6 0.0194(17) 0.0194(17) 0.0143(16) 0.0004(13) 0.0005(13) -0.0035(14)
C7 0.0137(15) 0.0141(16) 0.0117(15) 0.0015(12) 0.0003(12) -0.0006(12)
C8 0.0162(16) 0.0152(16) 0.0173(16) 0.0019(13) 0.0010(13) 0.0001(13)
C9 0.0201(18) 0.0172(17) 0.0220(18) 0.0038(14) 0.0019(14) -0.0028(14)
C10 0.0177(17) 0.0247(19) 0.0234(19) 0.0043(15) 0.0044(14) -0.0023(15)
C11 0.0186(18) 0.0232(19) 0.0232(19) -0.0020(15) 0.0042(14) 0.0026(14)
C12 0.0186(17) 0.0142(16) 0.0214(18) 0.0002(13) 0.0015(14) 0.0009(13)
C13 0.0209(17) 0.0111(15) 0.0126(15) 0.0006(12) 0.0044(13) 0.0031(13)
C14 0.0223(18) 0.0211(18) 0.0169(17) 0.0020(14) 0.0011(14) 0.0050(14)
C15 0.033(2) 0.033(2) 0.0183(19) 0.0080(16) 0.0004(16) 0.0140(18)
C16 0.052(3) 0.0202(19) 0.021(2) 0.0086(16) 0.0087(18) 0.0152(18)
C17 0.052(3) 0.0132(17) 0.025(2) 0.0021(15) 0.0109(19) -0.0025(17)
C18 0.030(2) 0.0171(18) 0.0188(18) 0.0003(14) 0.0065(15) -0.0014(15)
C19 0.0144(15) 0.0119(15) 0.0150(16) 0.0007(12) -0.0028(12) -0.0002(12)
C20 0.0177(17) 0.0182(17) 0.0178(17) 0.0014(14) -0.0015(13) 0.0025(13)
C21 0.025(2) 0.028(2) 0.0207(19) 0.0017(15) -0.0084(15) 0.0059(16)
C22 0.0191(18) 0.027(2) 0.035(2) 0.0026(17) -0.0079(16) 0.0062(15)
C23 0.0198(18) 0.0209(19) 0.032(2) -0.0039(16) 0.0012(15) 0.0070(15)
C24 0.0189(17) 0.0182(17) 0.0193(17) -0.0014(14) -0.0011(14) -0.0001(14)
C25 0.0139(16) 0.0129(16) 0.0186(17) -0.0027(13) 0.0020(13) 0.0000(12)
C26 0.043(2) 0.0188(19) 0.0218(19) 0.0007(15) -0.0038(17) -0.0125(17)
C27 0.065(3) 0.020(2) 0.031(2) 0.0038(17) 0.000(2) -0.017(2)
C28 0.032(2) 0.020(2) 0.038(2) -0.0063(17) 0.0038(18) -0.0118(17)
C29 0.033(2) 0.023(2) 0.029(2) -0.0085(16) -0.0081(17) -0.0056(17)
C30 0.032(2) 0.0186(18) 0.0227(19) -0.0019(15) -0.0085(16) -0.0019(16)
C31 0.0187(17) 0.0124(15) 0.0132(16) -0.0006(12) 0.0016(13) 0.0013(13)
C32 0.0230(18) 0.0169(17) 0.0134(16) -0.0016(13) 0.0013(13) 0.0026(14)
C33 0.034(2) 0.0207(18) 0.0111(16) 0.0001(14) -0.0018(14) 0.0061(16)
C34 0.044(2) 0.0144(17) 0.0183(18) 0.0033(14) 0.0109(16) 0.0014(16)
C35 0.030(2) 0.0191(19) 0.027(2) 0.0032(15) 0.0101(16) -0.0044(16)
C36 0.0231(18) 0.0165(17) 0.0178(17) 0.0012(14) 0.0006(14) -0.0012(14)
C37 0.0189(17) 0.0144(16) 0.0136(16) 0.0024(13) 0.0015(13) -0.0017(13)
C38 0.0245(19) 0.0215(19) 0.025(2) 0.0041(15) -0.0049(15) -0.0086(15)
C39 0.033(2) 0.0211(19) 0.031(2) 0.0083(16) 0.0006(17) -0.0128(17)
C40 0.029(2) 0.0193(18) 0.0210(18) 0.0092(15) 0.0032(15) -0.0030(15)
C41 0.0214(17) 0.0161(17) 0.0163(17) 0.0035(13) 0.0028(13) 0.0000(14)
C42 0.0175(16) 0.0120(15) 0.0139(16) 0.0002(12) 0.0029(12) -0.0011(13)
C43 0.0190(16) 0.0149(16) 0.0105(15) 0.0016(12) -0.0010(12) 0.0005(13)
C44 0.0152(16) 0.0137(16) 0.0117(15) -0.0003(12) -0.0022(12) 0.0004(12)
C45 0.0125(15) 0.0144(16) 0.0105(15) -0.0004(12) -0.0007(12) 0.0011(12)
C46 0.0140(15) 0.0154(16) 0.0118(15) 0.0001(12) -0.0011(12) 0.0000(12)
C47 0.0174(16) 0.0159(16) 0.0140(16) -0.0014(13) -0.0018(13) -0.0027(13)
C48 0.0216(18) 0.0227(18) 0.0160(17) 0.0000(14) -0.0088(14) -0.0052(14)
C49 0.0235(18) 0.0222(18) 0.0137(16) 0.0042(14) -0.0083(14) -0.0032(15)
C50 0.0161(16) 0.0179(17) 0.0155(16) -0.0024(13) 0.0009(13) -0.0019(13)
C51 0.042(2) 0.024(2) 0.024(2) 0.0076(16) -0.0021(18) -0.0153(18)
C52 0.0101(14) 0.0175(16) 0.0120(15) -0.0033(13) -0.0013(11) -0.0004(12)
C53 0.041(3) 0.095(5) 0.034(3) -0.012(3) -0.006(2) 0.002(3)
C54 0.032(2) 0.030(2) 0.038(2) 0.0002(19) 0.0024(19) -0.0006(18)

loop_
_atom_type_symbol
_atom_type_description
_atom_type_scat_dispersion_real
_atom_type_scat_dispersion_imag
_atom_type_scat_source
C C 0.0033 0.0016 'International Tables Vol C Tables 4.2.6.8 and 6.1.1.4'
H H 0.0000 0.0000 'International Tables Vol C Tables 4.2.6.8 and 6.1.1.4'
N N 0.0061 0.0033 'International Tables Vol C Tables 4.2.6.8 and 6.1.1.4'
O O 0.0106 0.0060 'International Tables Vol C Tables 4.2.6.8 and 6.1.1.4'
P P 0.1023 0.0942 'International Tables Vol C Tables 4.2.6.8 and 6.1.1.4'
S S 0.1246 0.1234 'International Tables Vol C Tables 4.2.6.8 and 6.1.1.4'
Cl Cl 0.1484 0.1585 'International Tables Vol C Tables 4.2.6.8 and 6.1.1.4'
Ru Ru -1.2594 0.8363 'International Tables Vol C Tables 4.2.6.8 and 6.1.1.4'

loop_
_geom_angle_atom_site_label_1
_geom_angle_atom_site_label_2
_geom_angle_atom_site_label_3
_geom_angle
C52 Ru1 C45 94.27(14)
C52 Ru1 N1 173.31(13)
C45 Ru1 N1 79.07(12)
C52 Ru1 P2 89.31(10)
C45 Ru1 P2 88.92(9)
N1 Ru1 P2 91.12(8)
C52 Ru1 P1 90.80(10)
C45 Ru1 P1 93.64(9)
N1 Ru1 P1 89.07(8)
P2 Ru1 P1 177.43(3)
C52 Ru1 S1 105.34(10)
C45 Ru1 S1 160.09(10)
N1 Ru1 S1 81.34(8)
P2 Ru1 S1 87.95(3)
P1 Ru1 S1 89.54(3)
C37 S1 Ru1 97.84(12)
C13 P1 C7 102.47(16)
C13 P1 C1 104.57(16)
C7 P1 C1 99.17(15)
C13 P1 Ru1 111.83(11)
C7 P1 Ru1 119.63(11)
C1 P1 Ru1 117.03(12)
C19 P2 C31 103.72(16)
C19 P2 C25 99.48(16)
C31 P2 C25 108.99(16)
C19 P2 Ru1 117.34(11)
C31 P2 Ru1 112.36(11)
C25 P2 Ru1 113.76(11)
C43 N1 C42 123.0(3)
C43 N1 Ru1 115.2(2)
C42 N1 Ru1 121.7(2)
C50 O3 C51 116.4(3)
C6 C1 C2 118.7(3)
C6 C1 P1 120.2(3)
C2 C1 P1 120.8(3)
C3 C2 C1 120.6(4)
C3 C2 H2 119.7
C1 C2 H2 119.7
C4 C3 C2 120.2(4)
C4 C3 H3 119.9
C2 C3 H3 119.9
C5 C4 C3 119.6(4)
C5 C4 H4 120.2
C3 C4 H4 120.2
C4 C5 C6 120.6(4)
C4 C5 H5 119.7
C6 C5 H5 119.7
C1 C6 C5 120.3(4)
C1 C6 H6 119.8
C5 C6 H6 119.8
C8 C7 C12 118.3(3)
C8 C7 P1 120.2(3)
C12 C7 P1 121.3(3)
C7 C8 C9 120.9(3)
C7 C8 H8 119.6
C9 C8 H8 119.6
C10 C9 C8 120.4(3)
C10 C9 H9 119.8
C8 C9 H9 119.8
C9 C10 C11 119.3(3)
C9 C10 H10 120.3
C11 C10 H10 120.3
C12 C11 C10 120.3(3)
C12 C11 H11 119.9
C10 C11 H11 119.9
C11 C12 C7 120.8(3)
C11 C12 H12 119.6
C7 C12 H12 119.6
C14 C13 C18 119.5(3)
C14 C13 P1 119.1(3)
C18 C13 P1 120.9(3)
C15 C14 C13 119.6(4)
C15 C14 H14 120.2
C13 C14 H14 120.2
C16 C15 C14 120.6(4)
C16 C15 H15 119.7
C14 C15 H15 119.7
C15 C16 C17 120.2(4)
C15 C16 H16 119.9
C17 C16 H16 119.9
C18 C17 C16 120.3(4)
C18 C17 H17 119.8
C16 C17 H17 119.8
C17 C18 C13 119.8(4)
C17 C18 H18 120.1
C13 C18 H18 120.1
C20 C19 C24 118.9(3)
C20 C19 P2 122.0(3)
C24 C19 P2 119.0(3)
C21 C20 C19 120.3(3)
C21 C20 H20 119.8
C19 C20 H20 119.8
C20 C21 C22 120.2(4)
C20 C21 H21 119.9
C22 C21 H21 119.9
C23 C22 C21 120.1(4)
C23 C22 H22 119.9
C21 C22 H22 119.9
C22 C23 C24 119.8(4)
C22 C23 H23 120.1
C24 C23 H23 120.1
C23 C24 C19 120.7(3)
C23 C24 H24 119.6
C19 C24 H24 119.6
C30 C25 C26 118.2(3)
C30 C25 P2 125.7(3)
C26 C25 P2 115.9(3)
C25 C26 C27 120.8(4)
C25 C26 H26 119.6
C27 C26 H26 119.6
C28 C27 C26 120.3(4)
C28 C27 H27 119.8
C26 C27 H27 119.8
C29 C28 C27 119.4(4)
C29 C28 H28 120.3
C27 C28 H28 120.3
C28 C29 C30 120.6(4)
C28 C29 H29 119.7
C30 C29 H29 119.7
C25 C30 C29 120.7(4)
C25 C30 H30 119.7
C29 C30 H30 119.7
C36 C31 C32 118.3(3)
C36 C31 P2 119.5(3)
C32 C31 P2 121.5(3)
C33 C32 C31 120.6(4)
C33 C32 H32 119.7
C31 C32 H32 119.7
C32 C33 C34 120.6(4)
C32 C33 H33 119.7
C34 C33 H33 119.7
C33 C34 C35 119.7(4)
C33 C34 H34 120.1
C35 C34 H34 120.1
C34 C35 C36 120.0(4)
C34 C35 H35 120.0
C36 C35 H35 120.0
C35 C36 C31 120.7(4)
C35 C36 H36 119.6
C31 C36 H36 119.6
C38 C37 C42 118.0(3)
C38 C37 S1 119.6(3)
C42 C37 S1 122.3(3)
C39 C38 C37 121.2(4)
C39 C38 H38 119.4
C37 C38 H38 119.4
C38 C39 C40 120.2(4)
C38 C39 H39 119.9
C40 C39 H39 119.9
C41 C40 C39 119.6(3)
C41 C40 H40 120.2
C39 C40 H40 120.2
C40 C41 C42 120.6(3)
C40 C41 H41 119.7
C42 C41 H41 119.7
C41 C42 C37 120.2(3)
C41 C42 N1 123.1(3)
C37 C42 N1 116.6(3)
N1 C43 C44 116.7(3)
N1 C43 H43 121.6
C44 C43 H43 121.6
C49 C44 C45 121.6(3)
C49 C44 C43 122.0(3)
C45 C44 C43 116.3(3)
C46 C45 C44 116.7(3)
C46 C45 Ru1 130.6(2)
C44 C45 Ru1 112.5(2)
C47 C46 C45 121.5(3)
C47 C46 H46 119.3
C45 C46 H46 119.3
C46 C47 C48 121.1(3)
C46 C47 C50 120.3(3)
C48 C47 C50 118.6(3)
C49 C48 C47 119.0(3)
C49 C48 H48 120.5
C47 C48 H48 120.5
C48 C49 C44 120.1(3)
C48 C49 H49 120.0
C44 C49 H49 120.0
O2 C50 O3 122.9(3)
O2 C50 C47 124.9(3)
O3 C50 C47 112.2(3)
O3 C51 H51A 109.5
O3 C51 H51B 109.5
H51A C51 H51B 109.5
O3 C51 H51C 109.5
H51A C51 H51C 109.5
H51B C51 H51C 109.5
O1 C52 Ru1 176.5(3)
Cl2 C53 Cl1 109.3(3)
Cl2 C53 H53A 109.8
Cl1 C53 H53A 109.8
Cl2 C53 H53B 109.8
Cl1 C53 H53B 109.8
H53A C53 H53B 108.3
Cl3 C54 Cl4 112.1(3)
Cl3 C54 H54B 109.2
Cl4 C54 H54B 109.2
Cl3 C54 H54A 109.2
Cl4 C54 H54A 109.2
H54B C54 H54A 107.9

loop_
_geom_bond_atom_site_label_1
_geom_bond_atom_site_label_2
_geom_bond_distance
Ru1 C52 1.844(3)
Ru1 C45 2.064(3)
Ru1 N1 2.113(3)
Ru1 P2 2.3619(9)
Ru1 P1 2.3728(9)
Ru1 S1 2.4591(9)
S1 C37 1.752(4)
P1 C13 1.822(3)
P1 C7 1.835(3)
P1 C1 1.837(3)
P2 C19 1.828(3)
P2 C31 1.829(4)
P2 C25 1.846(4)
N1 C43 1.302(4)
N1 C42 1.420(4)
O1 C52 1.155(4)
O2 C50 1.207(4)
O3 C50 1.332(4)
O3 C51 1.438(5)
Cl1 C53 1.786(7)
Cl2 C53 1.756(6)
Cl3 C54 1.761(5)
Cl4 C54 1.762(5)
C1 C6 1.393(5)
C1 C2 1.396(5)
C2 C3 1.394(5)
C2 H2 0.9300
C3 C4 1.385(6)
C3 H3 0.9300
C4 C5 1.381(6)
C4 H4 0.9300
C5 C6 1.395(5)
C5 H5 0.9300
C6 H6 0.9300
C7 C8 1.393(5)
C7 C12 1.402(5)
C8 C9 1.394(5)
C8 H8 0.9300
C9 C10 1.383(5)
C9 H9 0.9300
C10 C11 1.397(6)
C10 H10 0.9300
C11 C12 1.387(5)
C11 H11 0.9300
C12 H12 0.9300
C13 C14 1.401(5)
C13 C18 1.402(5)
C14 C15 1.390(5)
C14 H14 0.9300
C15 C16 1.374(7)
C15 H15 0.9300
C16 C17 1.387(7)
C16 H16 0.9300
C17 C18 1.387(6)
C17 H17 0.9300
C18 H18 0.9300
C19 C20 1.397(5)
C19 C24 1.400(5)
C20 C21 1.389(5)
C20 H20 0.9300
C21 C22 1.390(6)
C21 H21 0.9300
C22 C23 1.386(6)
C22 H22 0.9300
C23 C24 1.390(5)
C23 H23 0.9300
C24 H24 0.9300
C25 C30 1.384(5)
C25 C26 1.389(5)
C26 C27 1.396(6)
C26 H26 0.9300
C27 C28 1.375(7)
C27 H27 0.9300
C28 C29 1.372(6)
C28 H28 0.9300
C29 C30 1.397(6)
C29 H29 0.9300
C30 H30 0.9300
C31 C36 1.397(5)
C31 C32 1.401(5)
C32 C33 1.382(5)
C32 H32 0.9300
C33 C34 1.383(6)
C33 H33 0.9300
C34 C35 1.386(6)
C34 H34 0.9300
C35 C36 1.392(5)
C35 H35 0.9300
C36 H36 0.9300
C37 C38 1.403(5)
C37 C42 1.409(5)
C38 C39 1.388(6)
C38 H38 0.9300
C39 C40 1.393(6)
C39 H39 0.9300
C40 C41 1.382(5)
C40 H40 0.9300
C41 C42 1.402(5)
C41 H41 0.9300
C43 C44 1.440(5)
C43 H43 0.9300
C44 C49 1.410(5)
C44 C45 1.421(5)
C45 C46 1.398(5)
C46 C47 1.394(5)
C46 H46 0.9300
C47 C48 1.400(5)
C47 C50 1.492(5)
C48 C49 1.381(5)
C48 H48 0.9300
C49 H49 0.9300
C51 H51A 0.9600
C51 H51B 0.9600
C51 H51C 0.9600
C53 H53A 0.9700
C53 H53B 0.9700
C54 H54B 0.9700
C54 H54A 0.9700
